data_9002896
loop_
_publ_author_name
'Rath, S.'
'Kunz, M.'
'Miletich, R.'

_publ_section_title
;
 Pressure-induced phase transition in malayaite, CaSnOSiO4
 Sample: at P = 7.33 GPa
;
_journal_name_full 'American Mineralogist'
_journal_page_first 293
_journal_page_last 300
_journal_volume 88
_journal_year 2003
_chemical_formula_sum 'Ca O5 Si Sn'
_chemical_name_mineral Malayaite
_space_group_IT_number 2
_symmetry_space_group_name_Hall '-P 1 (-x,-1/2*y+1/2*z,1/2*y+1/2*z)'
_symmetry_space_group_name_H-M 'A -1'
_cell_angle_alpha 89.175
_cell_angle_beta 112.738
_cell_angle_gamma 91.104
_cell_length_a 6.9948
_cell_length_b 8.8103
_cell_length_c 6.4976
_cell_formula_units_Z 4
_cell_volume 369.224
_database_code_amcsd 0002985
_diffrn_ambient_pressure 7.33e+06
_exptl_crystal_density_diffrn 4.801
_cod_original_formula_sum 'Ca Sn Si O5'
_cod_database_code 9002896

loop_
_space_group_symop_operation_xyz
x,y,z
x,1/2+y,1/2+z
-x,-y,-z
-x,1/2-y,1/2-z

loop_
_atom_site_label
_atom_site_fract_x
_atom_site_fract_y
_atom_site_fract_z
_atom_site_U_iso_or_equiv
Ca 0.23110 0.65900 0.50470 0.02870
Sn 0.50000 0.50000 0.00000 0.01360
Sn2 0.00000 0.50000 0.00000 0.01350
Si 0.74400 0.68300 0.49720 0.01490
O1 0.75610 0.58700 0.00400 0.01000
O2 0.92290 0.57500 0.67000 0.01000
O22 -0.41730 0.56500 -0.67000 0.01000
O3 0.37300 0.71400 0.88600 0.01000
O32 0.13410 0.71000 -0.87900 0.01000

loop_
_cod_related_entry_id
_cod_related_entry_database
_cod_related_entry_code
1 AMCSD 0002985
